data_4117070
loop_
_publ_author_name
'Falvello, Larry R.'
'Pascual, Isabel'
'Tom\'as, Milagros'
'Urriolabeitia, Esteban P.'

_publ_section_title
;
 The Cyanurate Ribbon in Structural Coordination Chemistry: An Aggregate
 Structure That Persists across Different Coordination Environments and
 Structural Types
;
_journal_coden_ASTM JACSAT
_journal_issue 49
_journal_name_full 'Journal of the American Chemical Society'
_journal_page_first 11894
_journal_page_last 11902
_journal_paper_doi 10.1021/ja970297+
_journal_volume 119
_journal_year 1997
_chemical_formula_sum 'C12 H26 Cu2 N18 O12'
_chemical_formula_weight 741.59
_space_group_IT_number 2
_symmetry_cell_setting triclinic
_symmetry_space_group_name_Hall '-P 1'
_symmetry_space_group_name_H-M 'P -1'
_atom_sites_solution_hydrogens geom
_atom_sites_solution_primary direct
_atom_sites_solution_secondary difmap
_audit_creation_method SHELXL
_cell_angle_alpha 102.12(3)
_cell_angle_beta 101.24(3)
_cell_angle_gamma 106.22(3)
_cell_formula_units_Z 1
_cell_length_a 7.1430(10)
_cell_length_b 8.683(2)
_cell_length_c 11.602(2)
_cell_measurement_temperature 299(2)
_cell_volume 650.4(3)
_computing_structure_refinement 'SHELXL-93 (Sheldrick, 1993)'
_computing_structure_solution 'SHELXS-86 (Sheldrick, 1990)'
_diffrn_ambient_temperature 299(2)
_diffrn_radiation_monochromator graphite
_diffrn_radiation_source 'fine-focus sealed tube'
_diffrn_radiation_type MoK\a
_diffrn_radiation_wavelength 0.71073
_diffrn_reflns_av_R_equivalents 0.0000
_diffrn_reflns_av_sigmaI/netI 0.0271
_diffrn_reflns_limit_h_max 8
_diffrn_reflns_limit_h_min 0
_diffrn_reflns_limit_k_max 9
_diffrn_reflns_limit_k_min -10
_diffrn_reflns_limit_l_max 13
_diffrn_reflns_limit_l_min -13
_diffrn_reflns_number 2459
_diffrn_reflns_theta_max 25.02
_diffrn_reflns_theta_min 2.55
_exptl_absorpt_coefficient_mu 1.731
_exptl_crystal_density_diffrn 1.893
_exptl_crystal_F_000 378
_refine_diff_density_max 3.593
_refine_diff_density_min -2.630
_refine_diff_density_rms 0.433
_refine_ls_extinction_method none
_refine_ls_goodness_of_fit_all 1.121
_refine_ls_goodness_of_fit_obs 1.029
_refine_ls_matrix_type full
_refine_ls_number_parameters 202
_refine_ls_number_reflns 2337
_refine_ls_number_restraints 0
_refine_ls_restrained_S_all 1.200
_refine_ls_restrained_S_obs 1.029
_refine_ls_R_factor_all 0.1070
_refine_ls_R_factor_obs 0.0813
_refine_ls_shift/esd_max 0.005
_refine_ls_shift/esd_mean 0.001
_refine_ls_structure_factor_coef Fsqd
_refine_ls_weighting_details 'w=1/[\s^2^(Fo^2^)+(0.2187P)^2^+5.4391P] where P=(Fo^2^+2Fc^2^)/3'
_refine_ls_weighting_scheme calc
_refine_ls_wR_factor_all 0.3366
_refine_ls_wR_factor_obs 0.2626
_reflns_number_observed 2059
_reflns_number_total 2459
_reflns_observed_criterion >2sigma(I)
_cod_data_source_file ja9702972B_3.cif
_cod_data_source_block lrf_cpd6
_cod_depositor_comments
;
The following automatic conversions were performed:

'_refine_ls_weighting_scheme' value 'calc
w=1/[\s^2^(Fo^2^)+(0.2187P)^2^+5.4391P] where P=(Fo^2^+2Fc^2^)/3' was
changed to 'calc'. New tag '_refine_ls_weighting_details' was
created. The value of the new tag was set to
'w=1/[\s^2^(Fo^2^)+(0.2187P)^2^+5.4391P] where P=(Fo^2^+2Fc^2^)/3'.

Automatic conversion script
Id: cif_fix_values 3143 2015-03-26 13:38:13Z robertas 
;
_cod_original_cell_volume 650.4(2)
_cod_database_code 4117070

loop_
_symmetry_equiv_pos_as_xyz
'x, y, z'
'-x, -y, -z'

loop_
_atom_site_aniso_label
_atom_site_aniso_U_11
_atom_site_aniso_U_22
_atom_site_aniso_U_33
_atom_site_aniso_U_23
_atom_site_aniso_U_13
_atom_site_aniso_U_12
Cu1 0.0187(8) 0.0090(8) 0.0177(8) 0.0036(5) 0.0038(6) 0.0003(6)
N1 0.024(4) 0.013(3) 0.014(3) 0.002(3) 0.002(3) 0.000(3)
O2 0.061(5) 0.015(3) 0.020(3) -0.002(2) 0.017(3) -0.004(3)
C2 0.024(4) 0.020(4) 0.018(4) 0.008(3) 0.003(3) 0.001(3)
Cu2 0.0248(9) 0.0209(9) 0.0160(8) 0.0049(6) 0.0034(6) 0.0022(7)
N3 0.035(4) 0.010(3) 0.018(3) 0.002(3) 0.006(3) 0.000(3)
C4 0.025(4) 0.023(4) 0.021(4) 0.006(3) 0.008(4) 0.004(4)
O4 0.046(4) 0.011(3) 0.020(3) 0.002(2) 0.004(3) -0.002(3)
N5 0.028(4) 0.015(3) 0.024(3) 0.009(3) 0.005(3) -0.002(3)
O6 0.065(5) 0.014(3) 0.014(3) 0.000(2) 0.018(3) 0.002(3)
C6 0.031(5) 0.016(4) 0.030(5) 0.008(4) 0.011(4) 0.007(4)
N7 0.033(4) 0.015(3) 0.017(3) 0.002(3) 0.006(3) -0.004(3)
O8 0.051(4) 0.020(3) 0.018(3) 0.004(3) 0.008(3) -0.006(3)
C8 0.035(5) 0.016(4) 0.025(4) 0.004(3) 0.010(4) 0.003(4)
N9 0.034(4) 0.013(3) 0.020(4) 0.003(3) 0.008(3) -0.003(3)
O10 0.055(5) 0.017(3) 0.019(3) 0.007(2) 0.010(3) 0.000(3)
C10 0.035(5) 0.015(4) 0.020(4) 0.006(3) 0.012(4) 0.008(4)
N11 0.036(4) 0.016(4) 0.019(4) 0.006(3) 0.007(3) -0.005(3)
O12 0.034(3) 0.011(3) 0.023(3) 0.003(2) 0.004(3) 0.004(3)
C12 0.024(4) 0.017(4) 0.017(4) 0.008(3) 0.008(3) 0.004(3)
N13 0.030(4) 0.005(3) 0.037(4) -0.002(3) 0.005(3) 0.003(3)
N14 0.031(4) 0.018(3) 0.013(3) -0.003(3) 0.003(3) 0.000(3)
N15 0.025(4) 0.030(4) 0.020(4) 0.007(3) 0.000(3) 0.002(3)

loop_
_atom_site_label
_atom_site_type_symbol
_atom_site_fract_x
_atom_site_fract_y
_atom_site_fract_z
_atom_site_U_iso_or_equiv
_atom_site_thermal_displace_type
_atom_site_occupancy
_atom_site_calc_flag
_atom_site_refinement_flags
Cu1 Cu 0.0000 -0.5000 0.0000 0.0163(5) Uani 1 d S
N1 N 0.1012(11) -0.2503(8) 0.0445(6) 0.0187(15) Uani 1 d .
O2 O 0.0892(12) -0.2353(7) 0.2398(6) 0.036(2) Uani 1 d .
C2 C 0.1352(13) -0.1626(11) 0.1632(8) 0.022(2) Uani 1 d .
Cu2 Cu 0.5000 0.5000 0.5000 0.0221(5) Uani 1 d S
N3 N 0.2245(12) 0.0087(8) 0.1951(6) 0.023(2) Uani 1 d .
C4 C 0.2803(14) 0.0962(11) 0.1168(8) 0.024(2) Uani 1 d .
O4 O 0.3555(11) 0.2472(7) 0.1447(6) 0.029(2) Uani 1 d .
N5 N 0.2462(12) 0.0008(9) -0.0002(7) 0.024(2) Uani 1 d .
O6 O 0.1405(13) -0.2490(8) -0.1436(5) 0.033(2) Uani 1 d .
C6 C 0.1641(15) -0.1705(11) -0.0365(9) 0.025(2) Uani 1 d .
N7 N 0.2304(12) -0.0689(9) 0.6869(6) 0.025(2) Uani 1 d .
O8 O 0.3942(12) 0.1682(8) 0.8407(6) 0.034(2) Uani 1 d .
C8 C 0.3434(15) 0.0999(11) 0.7276(8) 0.026(2) Uani 1 d .
N9 N 0.3870(13) 0.1878(9) 0.6484(7) 0.025(2) Uani 1 d .
O10 O 0.3539(12) 0.1759(8) 0.4469(6) 0.032(2) Uani 1 d .
C10 C 0.3183(15) 0.1049(10) 0.5266(8) 0.022(2) Uani 1 d .
N11 N 0.2086(13) -0.0654(9) 0.4875(7) 0.027(2) Uani 1 d .
O12 O 0.0680(10) -0.3073(7) 0.5312(5) 0.0241(14) Uani 1 d .
C12 C 0.1596(13) -0.1572(10) 0.5663(7) 0.019(2) Uani 1 d .
N13 N -0.2839(12) -0.4993(8) -0.0030(8) 0.026(2) Uani 1 d .
N14 N 0.6565(12) 0.4842(9) 0.3754(6) 0.024(2) Uani 1 d .
N15 N 0.7312(12) 0.5019(10) 0.6318(7) 0.027(2) Uani 1 d .

loop_
_atom_type_symbol
_atom_type_description
_atom_type_scat_dispersion_real
_atom_type_scat_dispersion_imag
_atom_type_scat_source
C C 0.0033 0.0016 'International Tables Vol C Tables 4.2.6.8 and 6.1.1.4'
H H 0.0000 0.0000 'International Tables Vol C Tables 4.2.6.8 and 6.1.1.4'
N N 0.0061 0.0033 'International Tables Vol C Tables 4.2.6.8 and 6.1.1.4'
O O 0.0106 0.0060 'International Tables Vol C Tables 4.2.6.8 and 6.1.1.4'
Cu Cu 0.3201 1.2651 'International Tables Vol C Tables 4.2.6.8 and 6.1.1.4'

loop_
_geom_angle_atom_site_label_1
_geom_angle_atom_site_label_2
_geom_angle_atom_site_label_3
_geom_angle
_geom_angle_site_symmetry_1
_geom_angle_site_symmetry_3
N1 Cu1 N1 180.0 . 2_545
N1 Cu1 N13 90.3(3) . .
N1 Cu1 N13 89.7(3) 2_545 .
N1 Cu1 N13 89.7(3) . 2_545
N1 Cu1 N13 90.3(3) 2_545 2_545
N13 Cu1 N13 180.0 . 2_545
C6 N1 C2 120.1(7) . .
C6 N1 Cu1 120.5(6) . .
C2 N1 Cu1 118.7(6) . .
O2 C2 N1 120.7(8) . .
O2 C2 N3 121.3(8) . .
N1 C2 N3 118.0(7) . .
N14 Cu2 N14 179.999(2) . 2_666
N14 Cu2 N15 88.2(3) . 2_666
N14 Cu2 N15 91.8(3) 2_666 2_666
N14 Cu2 N15 91.8(3) . .
N14 Cu2 N15 88.2(3) 2_666 .
N15 Cu2 N15 179.999(2) 2_666 .
N14 Cu2 O10 90.9(3) . .
N14 Cu2 O10 89.1(3) 2_666 .
N15 Cu2 O10 90.1(3) 2_666 .
N15 Cu2 O10 89.9(3) . .
C4 N3 C2 124.5(7) . .
O4 C4 N3 124.3(8) . .
O4 C4 N5 121.0(8) . .
N3 C4 N5 114.7(8) . .
C4 N5 C6 123.5(8) . .
O6 C6 N1 120.9(8) . .
O6 C6 N5 120.0(8) . .
N1 C6 N5 119.0(8) . .
C12 N7 C8 123.4(7) . .
O8 C8 N9 121.6(8) . .
O8 C8 N7 117.3(8) . .
N9 C8 N7 121.1(8) . .
C8 N9 C10 117.7(7) . .
C10 O10 Cu2 121.2(5) . .
O10 C10 N9 122.1(8) . .
O10 C10 N11 117.4(7) . .
N9 C10 N11 120.5(7) . .
C12 N11 C10 122.9(7) . .
O12 C12 N7 123.1(7) . .
O12 C12 N11 122.4(8) . .
N7 C12 N11 114.4(7) . .

loop_
_geom_bond_atom_site_label_1
_geom_bond_atom_site_label_2
_geom_bond_distance
_geom_bond_site_symmetry_2
Cu1 N1 2.000(7) .
Cu1 N1 2.000(7) 2_545
Cu1 N13 2.023(8) .
Cu1 N13 2.023(8) 2_545
N1 C6 1.353(12) .
N1 C2 1.365(11) .
O2 C2 1.237(10) .
C2 N3 1.379(10) .
Cu2 N14 1.998(7) .
Cu2 N14 1.998(7) 2_666
Cu2 N15 2.014(8) 2_666
Cu2 N15 2.014(8) .
Cu2 O10 2.602(6) .
N3 C4 1.350(11) .
C4 O4 1.214(11) .
C4 N5 1.369(12) .
N5 C6 1.373(11) .
O6 C6 1.240(11) .
N7 C12 1.363(11) .
N7 C8 1.387(11) .
O8 C8 1.255(12) .
C8 N9 1.340(12) .
N9 C10 1.364(11) .
O10 C10 1.242(10) .
C10 N11 1.393(11) .
N11 C12 1.367(10) .
O12 C12 1.221(10) .

loop_
_cod_changelog_entry_id
_cod_changelog_entry_author
_cod_changelog_entry_date
_cod_changelog_entry_text
1 'Vaitkus, Antanas' 2021-10-29T14:10:00+03:00 'Updated bibliographic information.'
